data_4088345
loop_
_publ_author_name
'Ve\<ce\<ra, Milo\<s'
'Varga, Vojtech'
'C\'isa\<rov\'a, Ivana'
'Pinkas, Ji\<r\'i'
'Kucharczyk, Pavel'
'Sedla\<r\'ik, Vladim\'ir'
'Lama\<c, Martin'

_publ_section_title
;
 Group 4 Metal Complexes of Chelating Cyclopentadienyl-ketimide Ligands
;
_journal_issue 5
_journal_name_full Organometallics
_journal_page_first 785
_journal_paper_doi 10.1021/acs.organomet.6b00019
_journal_volume 35
_journal_year 2016
_chemical_formula_moiety 'C20 H27 Cl N2 Ti'
_chemical_formula_sum 'C20 H27 Cl N2 Ti'
_chemical_formula_weight 378.79
_space_group_IT_number 2
_space_group_name_Hall '-P 1'
_space_group_name_H-M_alt 'P -1'
_symmetry_cell_setting triclinic
_symmetry_space_group_name_Hall '-P 1'
_symmetry_space_group_name_H-M 'P -1'
_atom_sites_solution_hydrogens geom
_atom_sites_solution_primary direct
_atom_sites_solution_secondary difmap
_audit_creation_method SHELXL-97
_cell_angle_alpha 97.8400(10)
_cell_angle_beta 92.2070(10)
_cell_angle_gamma 106.8960(10)
_cell_formula_units_Z 2
_cell_length_a 9.4920(3)
_cell_length_b 10.2189(4)
_cell_length_c 10.5200(3)
_cell_measurement_reflns_used 126
_cell_measurement_temperature 150(2)
_cell_measurement_theta_max 29.705
_cell_measurement_theta_min 3.101
_cell_volume 963.95(6)
_computing_structure_refinement 'SHELXL-97 (Sheldrick, 1997)'
_computing_structure_solution 'SHELXS-97 (Sheldrick, 1990)'
_diffrn_ambient_temperature 150(2)
_diffrn_measured_fraction_theta_full 1.000
_diffrn_measured_fraction_theta_max 1.000
_diffrn_measurement_device_type 'Bruker APEX-II CCD'
_diffrn_measurement_method '\f and \w scans'
_diffrn_radiation_monochromator graphite
_diffrn_radiation_source 'fine-focus sealed tube'
_diffrn_radiation_type MoK\a
_diffrn_radiation_wavelength 0.71073
_diffrn_reflns_av_R_equivalents 0.0148
_diffrn_reflns_av_sigmaI/netI 0.0108
_diffrn_reflns_limit_h_max 12
_diffrn_reflns_limit_h_min -12
_diffrn_reflns_limit_k_max 13
_diffrn_reflns_limit_k_min -13
_diffrn_reflns_limit_l_max 13
_diffrn_reflns_limit_l_min -13
_diffrn_reflns_number 23495
_diffrn_reflns_theta_full 27.50
_diffrn_reflns_theta_max 27.50
_diffrn_reflns_theta_min 1.96
_exptl_absorpt_coefficient_mu 0.586
_exptl_absorpt_correction_T_max 0.8536
_exptl_absorpt_correction_T_min 0.7780
_exptl_absorpt_correction_type multi-scan
_exptl_crystal_colour red-orange
_exptl_crystal_density_diffrn 1.305
_exptl_crystal_density_method 'not measured'
_exptl_crystal_description prism
_exptl_crystal_F_000 400
_exptl_crystal_size_max 0.45
_exptl_crystal_size_mid 0.44
_exptl_crystal_size_min 0.28
_refine_diff_density_max 0.460
_refine_diff_density_min -0.390
_refine_diff_density_rms 0.043
_refine_ls_extinction_method none
_refine_ls_goodness_of_fit_ref 1.059
_refine_ls_hydrogen_treatment constr
_refine_ls_matrix_type full
_refine_ls_number_parameters 223
_refine_ls_number_reflns 4435
_refine_ls_number_restraints 0
_refine_ls_restrained_S_all 1.059
_refine_ls_R_factor_all 0.0267
_refine_ls_R_factor_gt 0.0249
_refine_ls_shift/su_max 0.001
_refine_ls_shift/su_mean 0.000
_refine_ls_structure_factor_coef Fsqd
_refine_ls_weighting_details 'calc w=1/[\s^2^(Fo^2^)+(0.0325P)^2^+0.4318P] where P=(Fo^2^+2Fc^2^)/3'
_refine_ls_weighting_scheme calc
_refine_ls_wR_factor_gt 0.0668
_refine_ls_wR_factor_ref 0.0682
_reflns_number_gt 4182
_reflns_number_total 4435
_reflns_threshold_expression >2sigma(I)
_cod_data_source_file 14a.cif
_cod_data_source_block ml_mv9
_cod_depositor_comments
;
The following automatic conversions were performed:

data item '_symmetry_cell_setting' value 'Triclinic' was changed to
'triclinic' in accordance with the
/home/saulius/struct/COD-crude-data/automatic-downloads/DataCite-retrospective/ACS/depositions/lib/dictionaries/cif_core.dic
dictionary named 'cif_core.dic' version 2.4.2 last updated on
2011-04-26.

Automatic conversion script
Id: cif_fix_values 6909 2019-04-08 15:41:33Z antanas 
;
_cod_database_code 4088345

loop_
_symmetry_equiv_pos_as_xyz
'x, y, z'
'-x, -y, -z'

loop_
_atom_site_label
_atom_site_type_symbol
_atom_site_fract_x
_atom_site_fract_y
_atom_site_fract_z
_atom_site_U_iso_or_equiv
_atom_site_adp_type
_atom_site_occupancy
_atom_site_symmetry_multiplicity
_atom_site_calc_flag
_atom_site_refinement_flags
Ti1 Ti 0.38457(2) 0.61853(2) 0.790575(19) 0.01557(6) Uani 1 1 d .
Cl1 Cl 0.63741(3) 0.65720(4) 0.77693(3) 0.03268(9) Uani 1 1 d .
C1 C 0.24500(12) 0.73976(12) 0.91000(10) 0.0170(2) Uani 1 1 d .
C2 C 0.19784(14) 0.60066(12) 0.93421(11) 0.0211(2) Uani 1 1 d .
H2 H 0.1020 0.5375 0.9112 0.025 Uiso 1 1 calc R
C3 C 0.31683(16) 0.57129(14) 0.99819(12) 0.0274(3) Uani 1 1 d .
H3 H 0.3143 0.4860 1.0258 0.033 Uiso 1 1 calc R
C4 C 0.43861(16) 0.69040(15) 1.01343(12) 0.0291(3) Uani 1 1 d .
H4 H 0.5334 0.7002 1.0532 0.035 Uiso 1 1 calc R
C5 C 0.39561(14) 0.79380(13) 0.95905(11) 0.0228(2) Uani 1 1 d .
H5 H 0.4575 0.8847 0.9559 0.027 Uiso 1 1 calc R
C6 C 0.15065(12) 0.82000(11) 0.85487(10) 0.0160(2) Uani 1 1 d .
C7 C 0.23837(14) 0.97466(12) 0.87851(12) 0.0223(2) Uani 1 1 d .
H7A H 0.2732 1.0032 0.9698 0.033 Uiso 1 1 calc R
H7B H 0.1745 1.0289 0.8545 0.033 Uiso 1 1 calc R
H7C H 0.3233 0.9904 0.8263 0.033 Uiso 1 1 calc R
C8 C 0.01524(14) 0.80231(14) 0.93459(12) 0.0245(2) Uani 1 1 d .
H8A H -0.0430 0.7044 0.9223 0.037 Uiso 1 1 calc R
H8B H -0.0458 0.8572 0.9061 0.037 Uiso 1 1 calc R
H8C H 0.0485 0.8341 1.0259 0.037 Uiso 1 1 calc R
C9 C 0.10130(12) 0.77156(11) 0.70575(10) 0.0160(2) Uani 1 1 d .
C10 C 0.01073(13) 0.85941(13) 0.65493(12) 0.0225(2) Uani 1 1 d .
H10A H 0.0691 0.9573 0.6713 0.034 Uiso 1 1 calc R
H10B H -0.0803 0.8468 0.6990 0.034 Uiso 1 1 calc R
H10C H -0.0142 0.8300 0.5621 0.034 Uiso 1 1 calc R
C11 C 0.00392(13) 0.61942(12) 0.67452(12) 0.0213(2) Uani 1 1 d .
H11A H -0.0238 0.5954 0.5817 0.032 Uiso 1 1 calc R
H11B H -0.0854 0.6073 0.7209 0.032 Uiso 1 1 calc R
H11C H 0.0592 0.5589 0.7011 0.032 Uiso 1 1 calc R
C12 C 0.24083(12) 0.77734(11) 0.63262(10) 0.0154(2) Uani 1 1 d .
C13 C 0.26590(12) 0.84524(12) 0.51407(11) 0.0174(2) Uani 1 1 d .
C14 C 0.25372(17) 0.76100(14) 0.39634(13) 0.0311(3) Uani 1 1 d .
H14 H 0.2297 0.6635 0.3926 0.037 Uiso 1 1 calc R
C15 C 0.2766(2) 0.81923(17) 0.28381(13) 0.0416(4) Uani 1 1 d .
H15 H 0.2651 0.7611 0.2031 0.050 Uiso 1 1 calc R
C16 C 0.31588(17) 0.96074(16) 0.28903(13) 0.0334(3) Uani 1 1 d .
H16 H 0.3316 1.0000 0.2120 0.040 Uiso 1 1 calc R
C17 C 0.33242(15) 1.04549(14) 0.40588(13) 0.0280(3) Uani 1 1 d .
H17 H 0.3621 1.1432 0.4097 0.034 Uiso 1 1 calc R
C18 C 0.30563(15) 0.98787(13) 0.51797(12) 0.0238(2) Uani 1 1 d .
H18 H 0.3145 1.0464 0.5980 0.029 Uiso 1 1 calc R
C19 C 0.18556(18) 0.30840(14) 0.75704(16) 0.0367(3) Uani 1 1 d .
H19A H 0.0968 0.2818 0.6971 0.055 Uiso 1 1 calc R
H19B H 0.1587 0.3275 0.8452 0.055 Uiso 1 1 calc R
H19C H 0.2302 0.2327 0.7505 0.055 Uiso 1 1 calc R
C20 C 0.34455(17) 0.40344(15) 0.59835(13) 0.0326(3) Uani 1 1 d .
H20A H 0.4007 0.3370 0.6010 0.049 Uiso 1 1 calc R
H20B H 0.4086 0.4899 0.5761 0.049 Uiso 1 1 calc R
H20C H 0.2605 0.3649 0.5334 0.049 Uiso 1 1 calc R
N1 N 0.33005(10) 0.71477(10) 0.66548(9) 0.01752(19) Uani 1 1 d .
N2 N 0.29043(12) 0.43129(10) 0.72507(10) 0.0218(2) Uani 1 1 d .

loop_
_atom_site_aniso_label
_atom_site_aniso_U_11
_atom_site_aniso_U_22
_atom_site_aniso_U_33
_atom_site_aniso_U_23
_atom_site_aniso_U_13
_atom_site_aniso_U_12
Ti1 0.01488(10) 0.01598(10) 0.01810(11) 0.00665(7) 0.00337(7) 0.00604(7)
Cl1 0.01638(14) 0.0463(2) 0.04280(19) 0.02602(15) 0.00647(12) 0.01174(13)
C1 0.0200(5) 0.0183(5) 0.0135(5) 0.0022(4) 0.0030(4) 0.0071(4)
C2 0.0262(6) 0.0212(6) 0.0188(5) 0.0073(4) 0.0094(4) 0.0088(5)
C3 0.0414(7) 0.0308(7) 0.0188(6) 0.0107(5) 0.0077(5) 0.0204(6)
C4 0.0340(7) 0.0376(7) 0.0202(6) 0.0018(5) -0.0054(5) 0.0199(6)
C5 0.0233(6) 0.0231(6) 0.0211(6) -0.0008(4) -0.0038(4) 0.0082(5)
C6 0.0167(5) 0.0160(5) 0.0160(5) 0.0022(4) 0.0028(4) 0.0061(4)
C7 0.0269(6) 0.0166(5) 0.0227(6) 0.0015(4) -0.0010(5) 0.0067(5)
C8 0.0225(6) 0.0321(6) 0.0218(6) 0.0041(5) 0.0078(5) 0.0117(5)
C9 0.0143(5) 0.0179(5) 0.0165(5) 0.0030(4) 0.0017(4) 0.0055(4)
C10 0.0194(5) 0.0278(6) 0.0238(6) 0.0062(5) 0.0010(4) 0.0119(5)
C11 0.0172(5) 0.0205(6) 0.0228(6) 0.0001(4) 0.0006(4) 0.0023(4)
C12 0.0162(5) 0.0137(5) 0.0152(5) 0.0017(4) 0.0013(4) 0.0030(4)
C13 0.0166(5) 0.0211(5) 0.0163(5) 0.0056(4) 0.0023(4) 0.0069(4)
C14 0.0464(8) 0.0230(6) 0.0211(6) 0.0023(5) 0.0073(6) 0.0062(6)
C15 0.0645(11) 0.0395(8) 0.0166(6) 0.0022(6) 0.0091(6) 0.0094(7)
C16 0.0416(8) 0.0420(8) 0.0210(6) 0.0164(6) 0.0084(5) 0.0133(6)
C17 0.0343(7) 0.0258(6) 0.0287(6) 0.0140(5) 0.0074(5) 0.0117(5)
C18 0.0326(7) 0.0215(6) 0.0196(6) 0.0055(4) 0.0041(5) 0.0103(5)
C19 0.0444(8) 0.0188(6) 0.0431(8) 0.0066(6) 0.0129(7) 0.0016(6)
C20 0.0399(8) 0.0289(7) 0.0285(7) -0.0003(5) 0.0105(6) 0.0106(6)
N1 0.0182(4) 0.0189(5) 0.0173(4) 0.0058(4) 0.0047(3) 0.0067(4)
N2 0.0247(5) 0.0181(5) 0.0240(5) 0.0052(4) 0.0071(4) 0.0071(4)

loop_
_atom_type_symbol
_atom_type_description
_atom_type_scat_dispersion_real
_atom_type_scat_dispersion_imag
_atom_type_scat_source
C C 0.0033 0.0016 'International Tables Vol C Tables 4.2.6.8 and 6.1.1.4'
H H 0.0000 0.0000 'International Tables Vol C Tables 4.2.6.8 and 6.1.1.4'
N N 0.0061 0.0033 'International Tables Vol C Tables 4.2.6.8 and 6.1.1.4'
Cl Cl 0.1484 0.1585 'International Tables Vol C Tables 4.2.6.8 and 6.1.1.4'
Ti Ti 0.2776 0.4457 'International Tables Vol C Tables 4.2.6.8 and 6.1.1.4'

loop_
_geom_angle_atom_site_label_1
_geom_angle_atom_site_label_2
_geom_angle_atom_site_label_3
_geom_angle
N2 Ti1 N1 103.94(4)
N2 Ti1 C5 143.99(5)
N1 Ti1 C5 93.42(4)
N2 Ti1 Cl1 107.35(3)
N1 Ti1 Cl1 104.25(3)
C5 Ti1 Cl1 98.31(3)
N2 Ti1 C4 120.30(5)
N1 Ti1 C4 128.74(4)
C5 Ti1 C4 35.35(4)
Cl1 Ti1 C4 86.99(4)
N2 Ti1 C1 117.13(4)
N1 Ti1 C1 79.25(4)
C5 Ti1 C1 35.45(4)
Cl1 Ti1 C1 133.21(3)
C4 Ti1 C1 58.97(4)
N2 Ti1 C2 86.88(4)
N1 Ti1 C2 103.88(4)
C5 Ti1 C2 58.13(4)
Cl1 Ti1 C2 144.10(3)
C4 Ti1 C2 57.89(5)
C1 Ti1 C2 35.18(4)
N2 Ti1 C3 88.80(5)
N1 Ti1 C3 136.95(4)
C5 Ti1 C3 58.10(5)
Cl1 Ti1 C3 110.87(4)
C4 Ti1 C3 34.47(5)
C1 Ti1 C3 58.68(4)
C2 Ti1 C3 34.91(4)
C5 C1 C2 105.94(10)
C5 C1 C6 126.43(10)
C2 C1 C6 127.39(10)
C5 C1 Ti1 71.00(7)
C2 C1 Ti1 72.62(6)
C6 C1 Ti1 125.51(7)
C3 C2 C1 109.13(11)
C3 C2 Ti1 73.20(7)
C1 C2 Ti1 72.20(6)
C3 C2 H2 125.4
C1 C2 H2 125.4
Ti1 C2 H2 120.9
C4 C3 C2 107.82(11)
C4 C3 Ti1 71.82(7)
C2 C3 Ti1 71.89(7)
C4 C3 H3 126.1
C2 C3 H3 126.1
Ti1 C3 H3 121.9
C3 C4 C5 107.97(11)
C3 C4 Ti1 73.71(7)
C5 C4 Ti1 71.11(7)
C3 C4 H4 126.0
C5 C4 H4 126.0
Ti1 C4 H4 120.9
C4 C5 C1 109.13(11)
C4 C5 Ti1 73.54(7)
C1 C5 Ti1 73.55(7)
C4 C5 H5 125.4
C1 C5 H5 125.4
Ti1 C5 H5 119.3
C1 C6 C7 108.47(9)
C1 C6 C8 106.50(9)
C7 C6 C8 107.23(9)
C1 C6 C9 113.81(9)
C7 C6 C9 109.56(9)
C8 C6 C9 111.02(9)
C6 C7 H7A 109.5
C6 C7 H7B 109.5
H7A C7 H7B 109.5
C6 C7 H7C 109.5
H7A C7 H7C 109.5
H7B C7 H7C 109.5
C6 C8 H8A 109.5
C6 C8 H8B 109.5
H8A C8 H8B 109.5
C6 C8 H8C 109.5
H8A C8 H8C 109.5
H8B C8 H8C 109.5
C10 C9 C11 106.51(9)
C10 C9 C12 112.30(9)
C11 C9 C12 105.05(9)
C10 C9 C6 111.32(9)
C11 C9 C6 112.97(9)
C12 C9 C6 108.57(8)
C9 C10 H10A 109.5
C9 C10 H10B 109.5
H10A C10 H10B 109.5
C9 C10 H10C 109.5
H10A C10 H10C 109.5
H10B C10 H10C 109.5
C9 C11 H11A 109.5
C9 C11 H11B 109.5
H11A C11 H11B 109.5
C9 C11 H11C 109.5
H11A C11 H11C 109.5
H11B C11 H11C 109.5
N1 C12 C13 118.42(10)
N1 C12 C9 120.30(10)
C13 C12 C9 121.02(9)
C14 C13 C18 119.03(11)
C14 C13 C12 118.00(10)
C18 C13 C12 122.93(10)
C13 C14 C15 120.10(13)
C13 C14 H14 120.0
C15 C14 H14 120.0
C16 C15 C14 120.25(13)
C16 C15 H15 119.9
C14 C15 H15 119.9
C15 C16 C17 120.08(12)
C15 C16 H16 120.0
C17 C16 H16 120.0
C16 C17 C18 119.92(12)
C16 C17 H17 120.0
C18 C17 H17 120.0
C17 C18 C13 120.57(12)
C17 C18 H18 119.7
C13 C18 H18 119.7
N2 C19 H19A 109.5
N2 C19 H19B 109.5
H19A C19 H19B 109.5
N2 C19 H19C 109.5
H19A C19 H19C 109.5
H19B C19 H19C 109.5
N2 C20 H20A 109.5
N2 C20 H20B 109.5
H20A C20 H20B 109.5
N2 C20 H20C 109.5
H20A C20 H20C 109.5
H20B C20 H20C 109.5
C12 N1 Ti1 145.71(8)
C19 N2 C20 111.24(11)
C19 N2 Ti1 141.71(9)
C20 N2 Ti1 107.04(8)

loop_
_geom_bond_atom_site_label_1
_geom_bond_atom_site_label_2
_geom_bond_distance
Ti1 N2 1.8797(10)
Ti1 N1 1.8877(10)
Ti1 C5 2.3175(12)
Ti1 Cl1 2.3296(4)
Ti1 C4 2.3489(13)
Ti1 C1 2.3507(11)
Ti1 C2 2.3562(12)
Ti1 C3 2.3732(12)
C1 C5 1.4217(16)
C1 C2 1.4226(16)
C1 C6 1.5256(15)
C2 C3 1.4185(18)
C2 H2 0.9500
C3 C4 1.399(2)
C3 H3 0.9500
C4 C5 1.4171(17)
C4 H4 0.9500
C5 H5 0.9500
C6 C7 1.5379(16)
C6 C8 1.5418(16)
C6 C9 1.5881(15)
C7 H7A 0.9800
C7 H7B 0.9800
C7 H7C 0.9800
C8 H8A 0.9800
C8 H8B 0.9800
C8 H8C 0.9800
C9 C10 1.5411(15)
C9 C11 1.5432(15)
C9 C12 1.5475(15)
C10 H10A 0.9800
C10 H10B 0.9800
C10 H10C 0.9800
C11 H11A 0.9800
C11 H11B 0.9800
C11 H11C 0.9800
C12 N1 1.2641(14)
C12 C13 1.5021(15)
C13 C14 1.3887(17)
C13 C18 1.3897(16)
C14 C15 1.3927(19)
C14 H14 0.9500
C15 C16 1.377(2)
C15 H15 0.9500
C16 C17 1.379(2)
C16 H16 0.9500
C17 C18 1.3883(17)
C17 H17 0.9500
C18 H18 0.9500
C19 N2 1.4476(16)
C19 H19A 0.9800
C19 H19B 0.9800
C19 H19C 0.9800
C20 N2 1.4684(16)
C20 H20A 0.9800
C20 H20B 0.9800
C20 H20C 0.9800
